data_8105897
loop_
_publ_author_name
'Wang, Weizhou'

_publ_section_title
;
 Halogen bonds in the crystal structure of 4,3:5,4-terpyridine --
 1,4-diiodotetrafluorobenzene (1/1), C21H11F4I2N3
;
_journal_issue 5
_journal_name_full 'Zeitschrift f\"ur Kristallographie - New Crystal Structures'
_journal_page_first 935
_journal_page_last 937
_journal_paper_doi 10.1515/ncrs-2019-0155
_journal_volume 234
_journal_year 2019
_chemical_formula_moiety 'C6 F4 I2, C15 H11 N3'
_chemical_formula_sum 'C21 H11 F4 I2 N3'
_chemical_formula_weight 635.13
_space_group_crystal_system monoclinic
_space_group_IT_number 15
_space_group_name_Hall '-C 2yc'
_space_group_name_H-M_alt 'C 1 2/c 1'
_atom_sites_solution_hydrogens geom
_cell_angle_alpha 90
_cell_angle_beta 98.634(4)
_cell_angle_gamma 90
_cell_formula_units_Z 4
_cell_length_a 17.9705(8)
_cell_length_b 6.5423(3)
_cell_length_c 17.8916(8)
_cell_measurement_reflns_used 3829
_cell_measurement_temperature 290.52(18)
_cell_measurement_theta_max 29.0600
_cell_measurement_theta_min 4.1290
_cell_volume 2079.65(16)
_computing_cell_refinement 'CrysAlisPro 1.171.39.46 (Rigaku OD, 2018)'
_computing_data_collection 'CrysAlisPro 1.171.39.46 (Rigaku OD, 2018)'
_computing_data_reduction 'CrysAlisPro 1.171.39.46 (Rigaku OD, 2018)'
_computing_molecular_graphics 'Olex2 (Dolomanov et al., 2009)'
_computing_publication_material 'Olex2 (Dolomanov et al., 2009)'
_computing_structure_refinement 'ShelXL (Sheldrick, 2015)'
_diffrn_ambient_environment air
_diffrn_ambient_temperature 290.52(18)
_diffrn_detector 'CCD plate'
_diffrn_detector_area_resol_mean 8.0584
_diffrn_detector_type EosS2
_diffrn_measured_fraction_theta_full 0.998
_diffrn_measured_fraction_theta_max 0.875
_diffrn_measurement_details
;
List of Runs (angles in degrees, time in seconds):

  # Type    Start    End  Width  t~exp~   \w     \q     \k     \f   Frames
--------------------------------------------------------------------------
  1  \w    -55.00   4.00   1.00    6.03    --  -15.84  99.00 -23.00   59
  2  \w    -10.00  84.00   1.00    6.03    --   16.93  77.00-120.00   94
  3  \w    -16.00  56.00   1.00    6.03    --   16.93 -99.00 120.00   72
  4  \w    -48.00 -20.00   1.00    6.03    --   16.93 -77.00 120.00   28
  5  \w     17.00  43.00   1.00    6.03    --   16.93 -77.00 120.00   26
  6  \w    -12.00  86.00   1.00    6.03    --   16.93  19.00  60.00   98
;
_diffrn_measurement_device 'four-circle diffractometer'
_diffrn_measurement_device_type 'SuperNova, Single source at offset/far, EosS2'
_diffrn_measurement_method '\w scans'
_diffrn_orient_matrix_type 'CrysAlisPro convention (1999,Acta A55,543-557)'
_diffrn_orient_matrix_UB_11 -0.0082167000
_diffrn_orient_matrix_UB_12 0.0489797000
_diffrn_orient_matrix_UB_13 0.0331606000
_diffrn_orient_matrix_UB_21 0.0369411000
_diffrn_orient_matrix_UB_22 -0.0216736000
_diffrn_orient_matrix_UB_23 0.0183710000
_diffrn_orient_matrix_UB_31 0.0127637000
_diffrn_orient_matrix_UB_32 0.0942491000
_diffrn_orient_matrix_UB_33 -0.0130296000
_diffrn_radiation_monochromator mirror
_diffrn_radiation_probe x-ray
_diffrn_radiation_type MoK\a
_diffrn_radiation_wavelength 0.71073
_diffrn_reflns_av_R_equivalents 0.0264
_diffrn_reflns_av_unetI/netI 0.0252
_diffrn_reflns_Laue_measured_fraction_full 0.998
_diffrn_reflns_Laue_measured_fraction_max 0.875
_diffrn_reflns_limit_h_max 24
_diffrn_reflns_limit_h_min -17
_diffrn_reflns_limit_k_max 8
_diffrn_reflns_limit_k_min -8
_diffrn_reflns_limit_l_max 24
_diffrn_reflns_limit_l_min -24
_diffrn_reflns_number 8418
_diffrn_reflns_point_group_measured_fraction_full 0.998
_diffrn_reflns_point_group_measured_fraction_max 0.875
_diffrn_reflns_theta_full 25.242
_diffrn_reflns_theta_max 29.293
_diffrn_reflns_theta_min 3.318
_diffrn_source 'micro-focus sealed X-ray tube'
_diffrn_source_type 'SuperNova (Mo) X-ray Source'
_exptl_absorpt_coefficient_mu 3.072
_exptl_absorpt_correction_T_max 1.00000
_exptl_absorpt_correction_T_min 0.51633
_exptl_absorpt_correction_type multi-scan
_exptl_absorpt_process_details
;
CrysAlisPro 1.171.39.46 (Rigaku Oxford Diffraction, 2018)
Empirical absorption correction using spherical harmonics,
 implemented in SCALE3 ABSPACK scaling algorithm.
;
_exptl_crystal_colour 'clear light colourless'
_exptl_crystal_colour_lustre clear
_exptl_crystal_colour_modifier light
_exptl_crystal_colour_primary colourless
_exptl_crystal_density_diffrn 2.029
_exptl_crystal_description block
_exptl_crystal_F_000 1200
_exptl_crystal_size_max 0.24
_exptl_crystal_size_mid 0.18
_exptl_crystal_size_min 0.14
_refine_diff_density_max 0.363
_refine_diff_density_min -0.783
_refine_diff_density_rms 0.094
_refine_ls_extinction_coef .
_refine_ls_extinction_method none
_refine_ls_goodness_of_fit_ref 1.053
_refine_ls_hydrogen_treatment constr
_refine_ls_matrix_type full
_refine_ls_number_parameters 137
_refine_ls_number_reflns 2486
_refine_ls_number_restraints 0
_refine_ls_restrained_S_all 1.053
_refine_ls_R_factor_all 0.0408
_refine_ls_R_factor_gt 0.0313
_refine_ls_shift/su_max 0.001
_refine_ls_shift/su_mean 0.000
_refine_ls_structure_factor_coef Fsqd
_refine_ls_weighting_details 'w=1/[\s^2^(Fo^2^)+(0.0318P)^2^+2.4627P] where P=(Fo^2^+2Fc^2^)/3'
_refine_ls_weighting_scheme calc
_refine_ls_wR_factor_gt 0.0727
_refine_ls_wR_factor_ref 0.0784
_reflns_Friedel_coverage 0.000
_reflns_Friedel_fraction_full .
_reflns_Friedel_fraction_max .
_reflns_number_gt 2044
_reflns_number_total 2486
_reflns_threshold_expression 'I > 2\s(I)'
_cod_data_source_file suppl_ncrs-2019-0155_suppl.cif
_cod_data_source_block wwz180703-7
_cod_database_code 8105897
_shelx_space_group_comment
;
The symmetry employed for this shelxl refinement is uniquely defined
by the following loop, which should always be used as a source of
symmetry information in preference to the above space-group names.
They are only intended as comments.
;
_shelx_estimated_absorpt_t_max 0.673
_shelx_estimated_absorpt_t_min 0.526
_reflns_odcompleteness_completeness 99.74
_reflns_odcompleteness_iscentric 1
_reflns_odcompleteness_theta 26.32
_olex2_refinement_description
;
1. Fixed Uiso
 At 1.2 times of:
  All C(H) groups
2.a Aromatic/amide H refined with riding coordinates:
 C4(H4), C5(H5), C7(H7), C8(H8), C9(H9), C11(H11)
;
_olex2_submission_special_instructions 'No special instructions were received'
_oxdiff_exptl_absorpt_empirical_details
;
Empirical correction (ABSPACK) includes:
- Absorption correction using spherical harmonics
- Frame scaling
;
_oxdiff_exptl_absorpt_empirical_full_max 1.553
_oxdiff_exptl_absorpt_empirical_full_min 0.738

loop_
_space_group_symop_operation_xyz
'x, y, z'
'-x, y, -z+1/2'
'x+1/2, y+1/2, z'
'-x+1/2, y+1/2, -z+1/2'
'-x, -y, -z'
'x, -y, z-1/2'
'-x+1/2, -y+1/2, -z'
'x+1/2, -y+1/2, z-1/2'

loop_
_atom_site_label
_atom_site_type_symbol
_atom_site_fract_x
_atom_site_fract_y
_atom_site_fract_z
_atom_site_U_iso_or_equiv
_atom_site_adp_type
_atom_site_occupancy
_atom_site_site_symmetry_order
_atom_site_calc_flag
_atom_site_refinement_flags_posn
_atom_site_refinement_flags_adp
_atom_site_refinement_flags_occupancy
_atom_site_disorder_assembly
_atom_site_disorder_group
I1 I 0.35398(2) 0.24291(3) 0.06981(2) 0.05665(11) Uani 1 1 d . . . . .
F1 F 0.43016(15) 0.6785(4) 0.10640(13) 0.0804(7) Uani 1 1 d . . . . .
F2 F 0.45686(15) 0.1285(3) -0.05643(13) 0.0813(7) Uani 1 1 d . . . . .
C1 C 0.4637(2) 0.5881(5) 0.05328(18) 0.0507(8) Uani 1 1 d . . . . .
C2 C 0.44073(17) 0.3970(5) 0.02706(17) 0.0450(7) Uani 1 1 d . . . . .
C3 C 0.4779(2) 0.3131(5) -0.02693(19) 0.0507(8) Uani 1 1 d . . . . .
N1 N 0.23800(16) 1.0412(5) 0.13553(18) 0.0613(8) Uani 1 1 d . . . . .
N2 N 0.0000 0.4289(5) 0.2500 0.0492(10) Uani 1 2 d S T P . .
C4 C 0.2113(2) 0.8638(7) 0.1081(2) 0.0661(11) Uani 1 1 d . . . . .
H4 H 0.2339 0.8025 0.0704 0.079 Uiso 1 1 calc R . . . .
C5 C 0.1513(2) 0.7648(5) 0.1325(2) 0.0518(9) Uani 1 1 d . . . . .
H5 H 0.1335 0.6418 0.1107 0.062 Uiso 1 1 calc R . . . .
C6 C 0.11795(15) 0.8517(4) 0.19028(16) 0.0364(6) Uani 1 1 d . . . . .
C7 C 0.14660(17) 1.0359(4) 0.21841(19) 0.0441(7) Uani 1 1 d . . . . .
H7 H 0.1257 1.1011 0.2566 0.053 Uiso 1 1 calc R . . . .
C8 C 0.20615(18) 1.1237(5) 0.1901(2) 0.0542(9) Uani 1 1 d . . . . .
H8 H 0.2249 1.2475 0.2105 0.065 Uiso 1 1 calc R . . . .
C9 C 0.05280(17) 0.5359(4) 0.22292(17) 0.0422(7) Uani 1 1 d . . . . .
H9 H 0.0906 0.4638 0.2042 0.051 Uiso 1 1 calc R . . . .
C10 C 0.05556(17) 0.7480(4) 0.22057(17) 0.0325(6) Uani 1 1 d . . . . .
C11 C 0.0000 0.8544(5) 0.2500 0.0328(8) Uani 1 2 d S T P . .
H11 H 0.0000 0.9965 0.2500 0.039 Uiso 1 2 calc RS T P . .

loop_
_atom_site_aniso_label
_atom_site_aniso_U_11
_atom_site_aniso_U_22
_atom_site_aniso_U_33
_atom_site_aniso_U_23
_atom_site_aniso_U_13
_atom_site_aniso_U_12
I1 0.04242(16) 0.07299(19) 0.05467(17) 0.00883(11) 0.00764(11) -0.02432(10)
F1 0.101(2) 0.0702(13) 0.0819(16) -0.0181(12) 0.0523(15) -0.0216(13)
F2 0.111(2) 0.0656(13) 0.0732(14) -0.0239(12) 0.0331(13) -0.0487(13)
C1 0.053(2) 0.058(2) 0.0422(18) -0.0012(15) 0.0127(15) -0.0150(15)
C2 0.0371(17) 0.0560(18) 0.0416(17) 0.0045(15) 0.0055(13) -0.0179(14)
C3 0.058(2) 0.0478(17) 0.0459(19) -0.0042(15) 0.0056(16) -0.0225(16)
N1 0.0459(18) 0.0684(19) 0.074(2) 0.0038(16) 0.0245(16) -0.0170(14)
N2 0.066(3) 0.0258(16) 0.062(2) 0.000 0.030(2) 0.000
C4 0.055(2) 0.084(3) 0.066(2) -0.014(2) 0.0332(19) -0.016(2)
C5 0.051(2) 0.0530(19) 0.057(2) -0.0150(15) 0.0257(17) -0.0130(14)
C6 0.0300(15) 0.0370(14) 0.0426(16) 0.0037(13) 0.0063(12) 0.0017(11)
C7 0.0373(17) 0.0378(15) 0.060(2) -0.0019(14) 0.0174(15) -0.0012(12)
C8 0.0400(19) 0.0462(18) 0.079(2) 0.0020(17) 0.0164(17) -0.0102(14)
C9 0.0486(19) 0.0303(14) 0.0520(18) -0.0001(13) 0.0210(15) 0.0049(12)
C10 0.0304(15) 0.0328(14) 0.0348(15) 0.0011(11) 0.0071(12) -0.0017(10)
C11 0.031(2) 0.0239(17) 0.043(2) 0.000 0.0052(16) 0.000

loop_
_atom_type_symbol
_atom_type_description
_atom_type_scat_dispersion_real
_atom_type_scat_dispersion_imag
_atom_type_scat_source
C C 0.0033 0.0016 'International Tables Vol C Tables 4.2.6.8 and 6.1.1.4'
H H 0.0000 0.0000 'International Tables Vol C Tables 4.2.6.8 and 6.1.1.4'
F F 0.0171 0.0103 'International Tables Vol C Tables 4.2.6.8 and 6.1.1.4'
I I -0.4742 1.8119 'International Tables Vol C Tables 4.2.6.8 and 6.1.1.4'
N N 0.0061 0.0033 'International Tables Vol C Tables 4.2.6.8 and 6.1.1.4'

loop_
_geom_angle_atom_site_label_1
_geom_angle_atom_site_label_2
_geom_angle_atom_site_label_3
_geom_angle
_geom_angle_site_symmetry_1
_geom_angle_site_symmetry_3
F1 C1 C2 120.0(3) . .
F1 C1 C3 119.0(3) . 5_665
C3 C1 C2 121.0(3) 5_665 .
C1 C2 I1 120.9(2) . .
C3 C2 I1 122.2(2) . .
C3 C2 C1 116.8(3) . .
F2 C3 C1 118.0(3) . 5_665
F2 C3 C2 119.8(3) . .
C2 C3 C1 122.1(3) . 5_665
C8 N1 C4 117.4(3) . .
C9 N2 C9 116.4(3) . 2
N1 C4 H4 118.3 . .
N1 C4 C5 123.4(3) . .
C5 C4 H4 118.3 . .
C4 C5 H5 120.4 . .
C4 C5 C6 119.1(3) . .
C6 C5 H5 120.4 . .
C5 C6 C10 121.3(3) . .
C7 C6 C5 116.8(3) . .
C7 C6 C10 122.0(3) . .
C6 C7 H7 120.0 . .
C6 C7 C8 120.0(3) . .
C8 C7 H7 120.0 . .
N1 C8 C7 123.3(3) . .
N1 C8 H8 118.3 . .
C7 C8 H8 118.3 . .
N2 C9 H9 117.7 . .
N2 C9 C10 124.6(3) . .
C10 C9 H9 117.7 . .
C9 C10 C6 120.1(3) . .
C11 C10 C6 122.5(2) . .
C11 C10 C9 117.4(3) . .
C10 C11 C10 119.6(3) 2 .
C10 C11 H11 120.2 2 .
C10 C11 H11 120.2 . .

loop_
_geom_bond_atom_site_label_1
_geom_bond_atom_site_label_2
_geom_bond_distance
_geom_bond_site_symmetry_2
I1 C2 2.095(3) .
F1 C1 1.337(4) .
F2 C3 1.349(4) .
C1 C2 1.377(4) .
C1 C3 1.375(4) 5_665
C2 C3 1.369(5) .
C3 C1 1.375(4) 5_665
N1 C4 1.322(5) .
N1 C8 1.319(4) .
N2 C9 1.328(3) 2
N2 C9 1.328(3) .
C4 H4 0.9300 .
C4 C5 1.383(5) .
C5 H5 0.9300 .
C5 C6 1.391(4) .
C6 C7 1.376(4) .
C6 C10 1.481(4) .
C7 H7 0.9300 .
C7 C8 1.376(4) .
C8 H8 0.9300 .
C9 H9 0.9300 .
C9 C10 1.389(3) .
C10 C11 1.384(3) .
C11 C10 1.384(3) 2
C11 H11 0.9300 .

loop_
_geom_torsion_atom_site_label_1
_geom_torsion_atom_site_label_2
_geom_torsion_atom_site_label_3
_geom_torsion_atom_site_label_4
_geom_torsion
_geom_torsion_site_symmetry_1
_geom_torsion_site_symmetry_2
_geom_torsion_site_symmetry_3
_geom_torsion_site_symmetry_4
I1 C2 C3 F2 2.6(5) . . . .
I1 C2 C3 C1 -178.0(3) . . . 5_665
F1 C1 C2 I1 -0.5(5) . . . .
F1 C1 C2 C3 -179.6(3) . . . .
C1 C2 C3 F2 -178.3(3) . . . .
C1 C2 C3 C1 1.1(6) . . . 5_665
C3 C1 C2 I1 178.0(3) 5_665 . . .
C3 C1 C2 C3 -1.1(6) 5_665 . . .
N1 C4 C5 C6 -1.7(7) . . . .
N2 C9 C10 C6 178.9(3) . . . .
N2 C9 C10 C11 1.3(5) . . . .
C4 N1 C8 C7 -1.0(6) . . . .
C4 C5 C6 C7 1.4(5) . . . .
C4 C5 C6 C10 -177.6(3) . . . .
C5 C6 C7 C8 -0.9(5) . . . .
C5 C6 C10 C9 32.5(5) . . . .
C5 C6 C10 C11 -150.1(3) . . . .
C6 C7 C8 N1 0.8(5) . . . .
C6 C10 C11 C10 -178.1(3) . . . 2
C7 C6 C10 C9 -146.4(3) . . . .
C7 C6 C10 C11 31.1(4) . . . .
C8 N1 C4 C5 1.4(6) . . . .
C9 N2 C9 C10 -0.7(2) 2 . . .
C9 C10 C11 C10 -0.6(2) . . . 2
C10 C6 C7 C8 178.0(3) . . . .
